data_1558178
loop_
_publ_author_name
'Shudo, Hiroki'
'Kuwayama, Motonobu'
'Segawa, Yasutomo'
'Itami, Kenichiro'

_publ_section_title
;
 Synthesis of Cycloiptycenes from Carbon Nanobelt
;
_journal_name_full 'Chemical Science'
_journal_paper_doi 10.1039/D0SC02501A
_journal_year 2020
_chemical_formula_moiety '0.5(C96 H72 O12), 6(C4 H8 O2), 0.5(C4 O2)'
_chemical_formula_sum 'C74 H84 O19'
_chemical_formula_weight 1277.41
_space_group_crystal_system trigonal
_space_group_IT_number 148
_space_group_name_Hall '-R 3'
_space_group_name_H-M_alt 'R -3 :H'
_atom_sites_solution_hydrogens geom
_audit_creation_date 2020-04-19
_audit_creation_method
;
Olex2 1.2
(compiled 2018.05.29 svn.r3510 for OlexSys, GUI svn.r5506)
;
_audit_update_record
;
2020-04-19 deposited with the CCDC.	2020-06-04 downloaded from the CCDC.
;
_cell_angle_alpha 90.0
_cell_angle_beta 90.0
_cell_angle_gamma 120.0
_cell_formula_units_Z 6
_cell_length_a 31.0383(8)
_cell_length_b 31.0383(8)
_cell_length_c 11.8708(4)
_cell_measurement_reflns_used 9468
_cell_measurement_temperature 123(2)
_cell_measurement_theta_max 22.8020
_cell_measurement_theta_min 2.2600
_cell_volume 9903.9(5)
_computing_cell_refinement 'CrysAlisPro 1.171.38.41 (Rigaku OD, 2015)'
_computing_data_collection 'CrysAlisPro 1.171.38.41 (Rigaku OD, 2015)'
_computing_data_reduction 'CrysAlisPro 1.171.38.41 (Rigaku OD, 2015)'
_computing_molecular_graphics 'Olex2 (Dolomanov et al., 2009)'
_computing_publication_material 'Olex2 (Dolomanov et al., 2009)'
_computing_structure_refinement 'ShelXL (Sheldrick, 2015)'
_diffrn_ambient_temperature 123.15
_diffrn_detector 'CCD plate'
_diffrn_measured_fraction_theta_full 1.000
_diffrn_measured_fraction_theta_max 0.947
_diffrn_measurement_details
;
List of Runs (angles in degrees, time in seconds):

  # Type    Start    End  Width  t~exp~   \w     \q     \k     \f   Frames
#--------------------------------------------------------------------------
  1  \w   -105.00  75.00   0.50   25.00    --  -15.00  45.00   0.00  360
  2  \w   -105.00  75.00   0.50   25.00    --  -15.00  45.00  90.00  360
  3  \w   -105.00  75.00   0.50   25.00    --  -15.00  45.00 180.00  360
  4  \w   -105.00  75.00   0.50   25.00    --  -15.00  45.00 270.00  360
;
_diffrn_measurement_device 'abstract diffractometer'
_diffrn_measurement_device_type 'dtrek-CrysAlisPro-abstract goniometer imported rigaku-d*trek images'
_diffrn_measurement_method '\w scans'
_diffrn_orient_matrix_type 'CrysAlisPro convention (1999,Acta A55,543-557)'
_diffrn_orient_matrix_UB_11 0.0081980333
_diffrn_orient_matrix_UB_12 0.0058746667
_diffrn_orient_matrix_UB_13 0.0566138667
_diffrn_orient_matrix_UB_21 -0.0197739667
_diffrn_orient_matrix_UB_22 0.0045990667
_diffrn_orient_matrix_UB_23 0.0115965667
_diffrn_orient_matrix_UB_31 -0.0153981333
_diffrn_orient_matrix_UB_32 -0.0252986667
_diffrn_orient_matrix_UB_33 0.0152376333
_diffrn_radiation_monochromator graphite
_diffrn_radiation_probe x-ray
_diffrn_radiation_type MoK\a
_diffrn_radiation_wavelength 0.71073
_diffrn_reflns_av_R_equivalents 0.0728
_diffrn_reflns_av_unetI/netI 0.0620
_diffrn_reflns_Laue_measured_fraction_full 1.000
_diffrn_reflns_Laue_measured_fraction_max 0.947
_diffrn_reflns_limit_h_max 40
_diffrn_reflns_limit_h_min -40
_diffrn_reflns_limit_k_max 40
_diffrn_reflns_limit_k_min -40
_diffrn_reflns_limit_l_max 15
_diffrn_reflns_limit_l_min -15
_diffrn_reflns_number 45408
_diffrn_reflns_point_group_measured_fraction_full 1.000
_diffrn_reflns_point_group_measured_fraction_max 0.947
_diffrn_reflns_theta_full 25.000
_diffrn_reflns_theta_max 28.062
_diffrn_reflns_theta_min 1.875
_diffrn_source 'fine-focus sealed X-ray tube'
_diffrn_source_type 'Enhance (Mo) X-ray Source'
_exptl_absorpt_coefficient_mu 0.092
_exptl_absorpt_correction_T_max 1.00000
_exptl_absorpt_correction_T_min 0.74416
_exptl_absorpt_correction_type multi-scan
_exptl_absorpt_process_details
;
CrysAlisPro 1.171.38.41 (Rigaku Oxford Diffraction, 2015)
Empirical absorption correction using spherical harmonics,
 implemented in SCALE3 ABSPACK scaling algorithm.
;
_exptl_crystal_colour colourless
_exptl_crystal_colour_primary colourless
_exptl_crystal_density_diffrn 1.285
_exptl_crystal_description block
_exptl_crystal_F_000 4080
_exptl_crystal_size_max 0.1
_exptl_crystal_size_mid 0.1
_exptl_crystal_size_min 0.05
_refine_diff_density_max 1.212
_refine_diff_density_min -0.440
_refine_diff_density_rms 0.126
_refine_ls_extinction_method none
_refine_ls_goodness_of_fit_ref 1.510
_refine_ls_hydrogen_treatment constr
_refine_ls_matrix_type full
_refine_ls_number_parameters 285
_refine_ls_number_reflns 5068
_refine_ls_number_restraints 119
_refine_ls_restrained_S_all 1.568
_refine_ls_R_factor_all 0.2302
_refine_ls_R_factor_gt 0.1465
_refine_ls_shift/su_max 0.000
_refine_ls_shift/su_mean 0.000
_refine_ls_structure_factor_coef Fsqd
_refine_ls_weighting_details 'w=1/[\s^2^(Fo^2^)+(0.2000P)^2^] where P=(Fo^2^+2Fc^2^)/3'
_refine_ls_weighting_scheme calc
_refine_ls_wR_factor_gt 0.4100
_refine_ls_wR_factor_ref 0.4520
_reflns_Friedel_coverage 0.000
_reflns_number_gt 2467
_reflns_number_total 5068
_reflns_threshold_expression 'I > 2\s(I)'
_cod_data_source_file d0sc02501a2.cif
_cod_data_source_block 3
_cod_original_sg_symbol_H-M 'R -3'
_cod_database_code 1558178
_shelx_shelxl_version_number 2018/3
_shelx_space_group_comment
;
The symmetry employed for this shelxl refinement is uniquely defined
by the following loop, which should always be used as a source of
symmetry information in preference to the above space-group names.
They are only intended as comments.
;
_cell_oxdiff_angle_alpha 90.015(2)
_cell_oxdiff_angle_beta 89.998(3)
_cell_oxdiff_angle_gamma 119.907(3)
_cell_oxdiff_length_a 31.0312(10)
_cell_oxdiff_length_b 31.0228(9)
_cell_oxdiff_length_c 11.8682(4)
_cell_oxdiff_measurement_reflns_used 9486
_cell_oxdiff_volume 9903.9(5)
_shelx_estimated_absorpt_t_max 0.995
_shelx_estimated_absorpt_t_min 0.991
_reflns_odcompleteness_completeness 94.71
_reflns_odcompleteness_iscentric 1
_reflns_odcompleteness_theta 28.00
_olex2_refinement_description
;
1. Fixed Uiso
 At 1.2 times of:
  All C(H) groups, All C(H,H) groups
 At 1.5 times of:
  All C(H,H,H) groups
2. Restrained distances
 C17-C18 = C19-C20 = C21-C22 = C23-C24
 1.53 with sigma of 0.01
 O3-C17 = O3-C20 = O4-C18 = O4-C19 = O7-C25
 1.43 with sigma of 0.01
 O5-C21 = O5-C24 = O6-C22 = O6-C23
 1.43 with sigma of 0.01
 C17-C20 = C18-C19 = C21-C24 = C22-C23
 2.34 with sigma of 0.02
 O3-C18 = O3-C19 = O4-C17 = O4-C20
 2.43 with sigma of 0.02
 O5-C22 = O5-C23 = O6-C21 = O6-C24
 2.43 with sigma of 0.02
 C17-C19 = C18-C20 = C21-C23 = C22-C24
 2.8 with sigma of 0.02
3. Uiso/Uaniso restraints and constraints
C21 \\sim C22 \\sim C23 \\sim C24 \\sim C25 \\sim O5 \\sim O6 \\sim O7: within
2A with sigma of 0.02 and sigma for terminal atoms of 0.02
Uanis(C21) \\sim Ueq, Uanis(C22) \\sim Ueq, Uanis(C23) \\sim Ueq, Uanis(C24)
\\sim Ueq, Uanis(C25) \\sim Ueq, Uanis(O5) \\sim Ueq, Uanis(O6) \\sim Ueq,
Uanis(O7) \\sim Ueq: with sigma of 0.02 and sigma for terminal atoms of 0.02
4. Others
 Fixed Sof: C25(0.66667)
5.a Ternary CH refined with riding coordinates:
 C7(H), C8(H8)
5.b Secondary CH2 refined with riding coordinates:
 C17(H17A,H17B), C18(H18A,H18B), C19(H19A,H19B), C20(H20A,H20B), C21(H21A,
 H21B), C22(H22A,H22B), C23(H23A,H23B), C24(H24A,H24B)
5.c Aromatic/amide H refined with riding coordinates:
 C4(H4), C5(H5), C10(H10), C13(H13)
5.d Idealised Me refined as rotating group:
 C15(H15A,H15B,HA), C16(H16A,H16B,H16C)
;
_olex2_submission_special_instructions 'No special instructions were received'
_oxdiff_exptl_absorpt_empirical_details
;
Empirical correction (ABSPACK) includes:
- Absorption correction using spherical harmonics
- Frame scaling
;
_oxdiff_exptl_absorpt_empirical_full_max 1.264
_oxdiff_exptl_absorpt_empirical_full_min 0.822

loop_
_space_group_symop_operation_xyz
'x, y, z'
'-y, x-y, z'
'-x+y, -x, z'
'x+2/3, y+1/3, z+1/3'
'-y+2/3, x-y+1/3, z+1/3'
'-x+y+2/3, -x+1/3, z+1/3'
'x+1/3, y+2/3, z+2/3'
'-y+1/3, x-y+2/3, z+2/3'
'-x+y+1/3, -x+2/3, z+2/3'
'-x, -y, -z'
'y, -x+y, -z'
'x-y, x, -z'
'-x+2/3, -y+1/3, -z+1/3'
'y+2/3, -x+y+1/3, -z+1/3'
'x-y+2/3, x+1/3, -z+1/3'
'-x+1/3, -y+2/3, -z+2/3'
'y+1/3, -x+y+2/3, -z+2/3'
'x-y+1/3, x+2/3, -z+2/3'

loop_
_atom_site_label
_atom_site_type_symbol
_atom_site_fract_x
_atom_site_fract_y
_atom_site_fract_z
_atom_site_U_iso_or_equiv
_atom_site_adp_type
_atom_site_occupancy
_atom_site_site_symmetry_order
_atom_site_calc_flag
_atom_site_refinement_flags_posn
_atom_site_refinement_flags_adp
_atom_site_refinement_flags_occupancy
_atom_site_disorder_assembly
_atom_site_disorder_group
C1 C 0.02078(15) 0.88237(15) 0.5096(4) 0.0482(11) Uani 1 1 d . . . . .
C2 C 0.06901(15) 0.92040(15) 0.5081(4) 0.0498(11) Uani 1 1 d . . . . .
C3 C 0.09011(15) 0.94918(15) 0.6042(4) 0.0482(11) Uani 1 1 d . . . . .
C4 C 0.06250(16) 0.94037(15) 0.6998(4) 0.0518(11) Uani 1 1 d . . . . .
H4 H 0.077129 0.959795 0.765447 0.062 Uiso 1 1 calc R . . . .
C5 C 0.01289(17) 0.90287(16) 0.7010(4) 0.0537(12) Uani 1 1 d . . . . .
H5 H -0.006653 0.896998 0.766849 0.064 Uiso 1 1 calc R . . . .
C6 C -0.00763(16) 0.87452(15) 0.6069(4) 0.0501(11) Uani 1 1 d . . . . .
C7 C -0.00895(15) 0.84787(15) 0.4137(4) 0.0499(11) Uani 1 1 d . . . . .
H H 0.011285 0.852639 0.344385 0.060 Uiso 1 1 calc R . . . .
C8 C -0.06124(15) 0.83413(15) 0.5934(4) 0.0501(11) Uani 1 1 d . . . . .
H8 H -0.081559 0.828670 0.662866 0.060 Uiso 1 1 calc R . . . .
C9 C -0.03290(15) 0.79536(15) 0.4611(4) 0.0527(12) Uani 1 1 d . . . . .
C10 C -0.02903(16) 0.75663(16) 0.4143(4) 0.0562(12) Uani 1 1 d . . . . .
H10 H -0.010170 0.761425 0.347664 0.067 Uiso 1 1 calc R . . . .
C11 C -0.05362(17) 0.71019(16) 0.4675(5) 0.0631(14) Uani 1 1 d . . . . .
C12 C -0.07975(17) 0.70379(17) 0.5647(5) 0.0628(13) Uani 1 1 d . . . . .
C13 C -0.08322(17) 0.74354(16) 0.6099(4) 0.0591(13) Uani 1 1 d . . . . .
H13 H -0.101417 0.739355 0.677309 0.071 Uiso 1 1 calc R . . . .
C14 C -0.06017(16) 0.78846(16) 0.5562(4) 0.0518(11) Uani 1 1 d . . . . .
O1 O -0.05205(14) 0.66919(12) 0.4276(3) 0.0782(11) Uani 1 1 d . . . . .
C15 C -0.0281(3) 0.6740(2) 0.3286(6) 0.099(2) Uani 1 1 d . . . . .
H15A H -0.042562 0.685141 0.269873 0.148 Uiso 1 1 calc GR . . . .
H15B H -0.031773 0.641879 0.307191 0.148 Uiso 1 1 calc GR . . . .
HA H 0.007266 0.698585 0.337291 0.148 Uiso 1 1 calc GR . . . .
O2 O -0.10250(15) 0.65711(12) 0.6114(4) 0.0837(13) Uani 1 1 d . . . . .
C16 C -0.1143(3) 0.6547(2) 0.7277(6) 0.096(2) Uani 1 1 d . . . . .
H16A H -0.083541 0.671064 0.771827 0.144 Uiso 1 1 calc GR . . . .
H16B H -0.134131 0.619804 0.750785 0.144 Uiso 1 1 calc GR . . . .
H16C H -0.133449 0.671553 0.740560 0.144 Uiso 1 1 calc GR . . . .
O3 O 0.1262(3) 0.8518(2) 0.7475(6) 0.152(3) Uani 1 1 d D . . . .
C17 C 0.1561(3) 0.8363(3) 0.6878(9) 0.161(5) Uani 1 1 d D . . . .
H17A H 0.189470 0.851522 0.722669 0.193 Uiso 1 1 calc R . . . .
H17B H 0.160116 0.847924 0.608798 0.193 Uiso 1 1 calc R . . . .
C18 C 0.1324(3) 0.7805(3) 0.6898(8) 0.132(3) Uani 1 1 d D . . . .
H18A H 0.152503 0.770317 0.644067 0.158 Uiso 1 1 calc R . . . .
H18B H 0.131444 0.769087 0.768098 0.158 Uiso 1 1 calc R . . . .
O4 O 0.08399(19) 0.75853(17) 0.6465(5) 0.1240(18) Uani 1 1 d D . . . .
C19 C 0.0544(2) 0.7756(3) 0.6985(7) 0.118(3) Uani 1 1 d D . . . .
H19A H 0.049075 0.765427 0.778713 0.141 Uiso 1 1 calc R . . . .
H19B H 0.021514 0.760557 0.661143 0.141 Uiso 1 1 calc R . . . .
C20 C 0.0799(3) 0.8312(3) 0.6901(8) 0.137(3) Uani 1 1 d D . . . .
H20A H 0.085409 0.841469 0.610066 0.164 Uiso 1 1 calc R . . . .
H20B H 0.058835 0.843306 0.724544 0.164 Uiso 1 1 calc R . . . .
O5 O 0.0704(5) 0.8887(5) 0.1067(9) 0.296(6) Uani 1 1 d D U . . .
C21 C 0.0678(6) 0.8871(5) -0.0162(10) 0.248(6) Uani 1 1 d D U . . .
H21A H 0.092877 0.879486 -0.047432 0.298 Uiso 1 1 calc R . . . .
H21B H 0.074554 0.919606 -0.046311 0.298 Uiso 1 1 calc R . . . .
C22 C 0.0162(6) 0.8470(5) -0.0485(11) 0.241(6) Uani 1 1 d D U . . .
H22A H -0.007918 0.856435 -0.020112 0.289 Uiso 1 1 calc R . . . .
H22B H 0.013724 0.845480 -0.131714 0.289 Uiso 1 1 calc R . . . .
O6 O 0.0022(6) 0.7989(4) -0.0076(10) 0.288(5) Uani 1 1 d D U . . .
C23 C 0.0050(7) 0.8030(5) 0.1129(10) 0.263(6) Uani 1 1 d D U . . .
H23A H -0.004865 0.770313 0.147296 0.316 Uiso 1 1 calc R . . . .
H23B H -0.017654 0.814436 0.140981 0.316 Uiso 1 1 calc R . . . .
C24 C 0.0592(6) 0.8410(6) 0.1438(11) 0.234(5) Uani 1 1 d D U . . .
H24A H 0.063766 0.841343 0.226451 0.281 Uiso 1 1 calc R . . . .
H24B H 0.082039 0.831512 0.107710 0.281 Uiso 1 1 calc R . . . .
O7 O 0.000000 1.000000 0.1168(9) 0.154(4) Uani 1 3 d DS TU P . .
C25 C 0.0442(5) 1.0243(7) 0.0546(9) 0.168(6) Uani 0.6667 1 d D U . . .

loop_
_atom_site_aniso_label
_atom_site_aniso_U_11
_atom_site_aniso_U_22
_atom_site_aniso_U_33
_atom_site_aniso_U_23
_atom_site_aniso_U_13
_atom_site_aniso_U_12
C1 0.042(2) 0.041(2) 0.063(3) 0.0046(19) 0.001(2) 0.022(2)
C2 0.045(2) 0.043(2) 0.064(3) 0.001(2) -0.002(2) 0.024(2)
C3 0.043(2) 0.040(2) 0.063(3) 0.001(2) -0.001(2) 0.0219(19)
C4 0.050(3) 0.044(2) 0.062(3) -0.006(2) -0.005(2) 0.023(2)
C5 0.053(3) 0.048(3) 0.064(3) 0.006(2) 0.003(2) 0.028(2)
C6 0.045(2) 0.043(2) 0.063(3) 0.005(2) 0.004(2) 0.023(2)
C7 0.040(2) 0.043(2) 0.068(3) -0.003(2) 0.0008(19) 0.0206(19)
C8 0.044(2) 0.044(2) 0.065(3) 0.001(2) 0.004(2) 0.024(2)
C9 0.038(2) 0.040(2) 0.077(3) 0.000(2) -0.009(2) 0.0166(19)
C10 0.047(2) 0.045(3) 0.074(3) -0.008(2) -0.005(2) 0.021(2)
C11 0.054(3) 0.042(3) 0.099(4) -0.009(2) -0.012(3) 0.028(2)
C12 0.052(3) 0.047(3) 0.089(3) 0.008(2) 0.014(3) 0.025(2)
C13 0.050(3) 0.051(3) 0.075(3) 0.006(2) 0.004(2) 0.024(2)
C14 0.045(2) 0.049(3) 0.066(3) 0.001(2) 0.002(2) 0.027(2)
O1 0.075(2) 0.049(2) 0.107(3) -0.0084(18) 0.016(2) 0.0288(18)
C15 0.108(5) 0.062(4) 0.132(5) -0.017(4) 0.025(4) 0.047(3)
O2 0.088(3) 0.050(2) 0.116(3) 0.0203(19) 0.026(2) 0.036(2)
C16 0.103(5) 0.074(4) 0.124(6) 0.038(4) 0.050(4) 0.055(4)
O3 0.176(7) 0.098(4) 0.167(6) -0.023(4) -0.049(5) 0.057(4)
C17 0.145(9) 0.090(6) 0.152(9) 0.034(6) -0.026(7) -0.013(6)
C18 0.101(6) 0.119(7) 0.168(8) 0.000(6) -0.020(5) 0.050(5)
O4 0.104(4) 0.083(3) 0.167(5) 0.000(3) 0.002(4) 0.033(3)
C19 0.102(5) 0.107(6) 0.150(7) -0.018(5) -0.020(5) 0.058(5)
C20 0.170(9) 0.119(7) 0.162(8) -0.026(6) -0.057(7) 0.104(7)
O5 0.334(10) 0.314(10) 0.189(7) -0.048(8) -0.010(7) 0.123(9)
C21 0.291(11) 0.265(11) 0.160(8) 0.018(8) -0.056(8) 0.117(9)
C22 0.289(11) 0.260(11) 0.205(9) 0.036(9) -0.054(9) 0.161(9)
O6 0.363(11) 0.255(9) 0.214(8) 0.016(8) -0.035(8) 0.130(8)
C23 0.334(12) 0.275(11) 0.166(9) 0.032(9) 0.001(10) 0.141(9)
C24 0.298(11) 0.288(11) 0.177(9) 0.031(9) -0.017(8) 0.191(9)
O7 0.175(6) 0.175(6) 0.112(7) 0.000 0.000 0.087(3)
C25 0.151(10) 0.218(11) 0.063(6) 0.013(7) -0.002(6) 0.038(9)

loop_
_atom_type_symbol
_atom_type_description
_atom_type_scat_dispersion_real
_atom_type_scat_dispersion_imag
_atom_type_scat_source
C C 0.0033 0.0016 'International Tables Vol C Tables 4.2.6.8 and 6.1.1.4'
H H 0.0000 0.0000 'International Tables Vol C Tables 4.2.6.8 and 6.1.1.4'
O O 0.0106 0.0060 'International Tables Vol C Tables 4.2.6.8 and 6.1.1.4'

loop_
_geom_angle_atom_site_label_1
_geom_angle_atom_site_label_2
_geom_angle_atom_site_label_3
_geom_angle
_geom_angle_site_symmetry_1
_geom_angle_site_symmetry_3
_geom_angle_publ_flag
C2 C1 C6 119.0(4) . . ?
C2 C1 C7 128.0(4) . . ?
C6 C1 C7 112.9(4) . . ?
C1 C2 C3 120.2(4) . . ?
C1 C2 C8 127.2(4) . 12_666 ?
C3 C2 C8 112.5(4) . 12_666 ?
C2 C3 C7 113.3(4) . 12_666 ?
C4 C3 C2 120.3(4) . . ?
C4 C3 C7 126.3(4) . 12_666 ?
C3 C4 C5 119.8(4) . . ?
C6 C5 C4 119.7(4) . . ?
C1 C6 C8 113.2(4) . . ?
C5 C6 C1 120.8(4) . . ?
C5 C6 C8 125.9(4) . . ?
C1 C7 C9 106.1(3) . . ?
C3 C7 C1 103.4(3) 11_456 . ?
C3 C7 C9 106.3(3) 11_456 . ?
C6 C8 C2 103.9(3) . 11_456 ?
C14 C8 C2 106.6(4) . 11_456 ?
C14 C8 C6 106.2(3) . . ?
C10 C9 C7 125.0(4) . . ?
C14 C9 C7 114.0(4) . . ?
C14 C9 C10 120.9(4) . . ?
C9 C10 C11 118.3(5) . . ?
C12 C11 C10 120.6(4) . . ?
C12 C11 O1 116.6(4) . . ?
O1 C11 C10 122.8(5) . . ?
C11 C12 C13 119.9(4) . . ?
C11 C12 O2 116.7(4) . . ?
O2 C12 C13 123.4(5) . . ?
C14 C13 C12 119.3(5) . . ?
C9 C14 C8 113.6(4) . . ?
C9 C14 C13 121.0(4) . . ?
C13 C14 C8 125.4(4) . . ?
C15 O1 C11 117.6(4) . . ?
C12 O2 C16 115.6(4) . . ?
C20 O3 C17 106.9(6) . . ?
O3 C17 C18 110.8(6) . . ?
O4 C18 C17 110.0(6) . . ?
C18 O4 C19 113.4(6) . . ?
O4 C19 C20 109.6(6) . . ?
O3 C20 C19 108.6(5) . . ?
C24 O5 C21 107.2(9) . . ?
O5 C21 C22 107.4(9) . . ?
O6 C22 C21 115.0(10) . . ?
C22 O6 C23 106.0(10) . . ?
O6 C23 C24 107.4(10) . . ?
O5 C24 C23 109.2(10) . . ?
C25 O7 C25 94.8(9) . 3_465 ?
C25 O7 C25 94.8(9) . 2_675 ?
C25 O7 C25 94.8(9) 3_465 2_675 ?
O7 C25 C25 95.8(6) . 12_665 ?
O7 C25 C25 95.8(6) . 11_455 ?
C25 C25 C25 71.8(7) 12_665 11_455 ?

loop_
_geom_bond_atom_site_label_1
_geom_bond_atom_site_label_2
_geom_bond_distance
_geom_bond_site_symmetry_2
_geom_bond_publ_flag
C1 C2 1.367(6) . ?
C1 C6 1.398(6) . ?
C1 C7 1.519(6) . ?
C2 C3 1.394(6) . ?
C2 C8 1.539(6) 12_666 ?
C3 C4 1.365(6) . ?
C3 C7 1.519(6) 12_666 ?
C4 C5 1.390(6) . ?
C5 C6 1.366(6) . ?
C6 C8 1.510(6) . ?
C7 C9 1.522(6) . ?
C8 C14 1.501(6) . ?
C9 C10 1.383(6) . ?
C9 C14 1.362(6) . ?
C10 C11 1.400(7) . ?
C11 C12 1.367(7) . ?
C11 O1 1.381(6) . ?
C12 C13 1.398(6) . ?
C12 O2 1.372(6) . ?
C13 C14 1.366(6) . ?
O1 C15 1.358(7) . ?
O2 C16 1.420(7) . ?
O3 C17 1.428(8) . ?
O3 C20 1.421(7) . ?
C17 C18 1.506(8) . ?
C18 O4 1.402(7) . ?
O4 C19 1.411(7) . ?
C19 C20 1.500(7) . ?
O5 C21 1.461(9) . ?
O5 C24 1.411(9) . ?
C21 C22 1.507(9) . ?
C22 O6 1.415(9) . ?
O6 C23 1.435(9) . ?
C23 C24 1.541(9) . ?
O7 C25 1.402(9) 2_675 ?
O7 C25 1.402(9) 3_465 ?
O7 C25 1.402(9) . ?
C25 C25 1.760(19) 12_665 ?
C25 C25 1.760(19) 11_455 ?

loop_
_geom_torsion_atom_site_label_1
_geom_torsion_atom_site_label_2
_geom_torsion_atom_site_label_3
_geom_torsion_atom_site_label_4
_geom_torsion
_geom_torsion_site_symmetry_1
_geom_torsion_site_symmetry_2
_geom_torsion_site_symmetry_3
_geom_torsion_site_symmetry_4
_geom_torsion_publ_flag
C1 C2 C3 C4 -1.5(6) . . . . ?
C1 C2 C3 C7 -177.6(4) . . . 12_666 ?
C1 C6 C8 C2 -56.6(4) . . . 11_456 ?
C1 C6 C8 C14 55.6(5) . . . . ?
C1 C7 C9 C10 -126.6(4) . . . . ?
C1 C7 C9 C14 54.3(5) . . . . ?
C2 C1 C6 C5 -2.8(6) . . . . ?
C2 C1 C6 C8 175.3(4) . . . . ?
C2 C1 C7 C3 -117.3(4) . . . 11_456 ?
C2 C1 C7 C9 131.0(4) . . . . ?
C2 C3 C4 C5 -0.8(6) . . . . ?
C2 C8 C14 C9 54.6(5) 11_456 . . . ?
C2 C8 C14 C13 -126.0(5) 11_456 . . . ?
C3 C4 C5 C6 1.2(6) . . . . ?
C3 C7 C9 C10 123.8(4) 11_456 . . . ?
C3 C7 C9 C14 -55.3(5) 11_456 . . . ?
C4 C5 C6 C1 0.6(6) . . . . ?
C4 C5 C6 C8 -177.2(4) . . . . ?
C5 C6 C8 C2 121.4(4) . . . 11_456 ?
C5 C6 C8 C14 -126.4(5) . . . . ?
C6 C1 C2 C3 3.2(6) . . . . ?
C6 C1 C2 C8 -173.0(4) . . . 12_666 ?
C6 C1 C7 C3 58.3(4) . . . 11_456 ?
C6 C1 C7 C9 -53.4(4) . . . . ?
C6 C8 C14 C9 -55.7(5) . . . . ?
C6 C8 C14 C13 123.6(5) . . . . ?
C7 C1 C2 C3 178.5(4) . . . . ?
C7 C1 C2 C8 2.3(7) . . . 12_666 ?
C7 C1 C6 C5 -178.8(4) . . . . ?
C7 C1 C6 C8 -0.7(5) . . . . ?
C7 C3 C4 C5 174.8(4) 12_666 . . . ?
C7 C9 C10 C11 -179.5(4) . . . . ?
C7 C9 C14 C8 0.6(5) . . . . ?
C7 C9 C14 C13 -178.8(4) . . . . ?
C8 C2 C3 C4 175.3(4) 12_666 . . . ?
C8 C2 C3 C7 -0.9(5) 12_666 . . 12_666 ?
C9 C10 C11 C12 -1.5(7) . . . . ?
C9 C10 C11 O1 -179.9(4) . . . . ?
C10 C9 C14 C8 -178.6(4) . . . . ?
C10 C9 C14 C13 2.0(7) . . . . ?
C10 C11 C12 C13 1.9(7) . . . . ?
C10 C11 C12 O2 -179.7(4) . . . . ?
C10 C11 O1 C15 -4.3(7) . . . . ?
C11 C12 C13 C14 -0.2(7) . . . . ?
C11 C12 O2 C16 159.2(5) . . . . ?
C12 C11 O1 C15 177.3(5) . . . . ?
C12 C13 C14 C8 179.0(4) . . . . ?
C12 C13 C14 C9 -1.7(7) . . . . ?
C13 C12 O2 C16 -22.4(7) . . . . ?
C14 C9 C10 C11 -0.4(7) . . . . ?
O1 C11 C12 C13 -179.7(4) . . . . ?
O1 C11 C12 O2 -1.2(7) . . . . ?
O2 C12 C13 C14 -178.6(4) . . . . ?
O3 C17 C18 O4 55.8(10) . . . . ?
C17 O3 C20 C19 64.5(9) . . . . ?
C17 C18 O4 C19 -52.4(9) . . . . ?
C18 O4 C19 C20 55.6(8) . . . . ?
O4 C19 C20 O3 -61.3(9) . . . . ?
C20 O3 C17 C18 -62.4(9) . . . . ?
O5 C21 C22 O6 -58.6(19) . . . . ?
C21 O5 C24 C23 -65.0(16) . . . . ?
C21 C22 O6 C23 60.0(18) . . . . ?
C22 O6 C23 C24 -60.7(17) . . . . ?
O6 C23 C24 O5 67.5(17) . . . . ?
C24 O5 C21 C22 58.4(17) . . . . ?
C25 O7 C25 C25 -11.5(7) 2_675 . . 12_665 ?
C25 O7 C25 C25 -83.7(6) 2_675 . . 11_455 ?
C25 O7 C25 C25 83.7(6) 3_465 . . 12_665 ?
C25 O7 C25 C25 11.5(7) 3_465 . . 11_455 ?
